data_1552629
loop_
_publ_author_name
'Hasan, Aobulikasimu'
'Liu, Ge-Yu'
'Hu, Rui'
'Aisa, H. A.'

_publ_section_title
;
 Jatrophane Diterpenoids from Euphorbia glomerulans.
;
_journal_issue 4
_journal_name_full 'Journal of natural products'
_journal_page_first 724
_journal_page_last 734
_journal_paper_doi 10.1021/acs.jnatprod.8b00507
_journal_volume 82
_journal_year 2019
_chemical_absolute_configuration rmad
_chemical_formula_moiety 'C33 H40 O11'
_chemical_formula_sum 'C33 H40 O11'
_chemical_formula_weight 612.65
_space_group_crystal_system monoclinic
_space_group_IT_number 4
_space_group_name_Hall 'P 2yb'
_space_group_name_H-M_alt 'P 1 21 1'
_atom_sites_solution_hydrogens geom
_atom_sites_solution_primary dual
_audit_creation_date 2017-11-24
_audit_creation_method
;
Olex2 1.2
(compiled 2017.08.10 svn.r3458 for OlexSys, GUI svn.r5381)
;
_cell_angle_alpha 90
_cell_angle_beta 114.982(3)
_cell_angle_gamma 90
_cell_formula_units_Z 2
_cell_length_a 9.8481(6)
_cell_length_b 17.0966(10)
_cell_length_c 10.3379(6)
_cell_measurement_reflns_used 9945
_cell_measurement_temperature 173
_cell_measurement_theta_max 70.90
_cell_measurement_theta_min 4.72
_cell_volume 1577.73(17)
_computing_cell_refinement 'SAINT v8.34A (Bruker, 2013)'
_computing_data_reduction 'SAINT v8.34A (Bruker, 2013)'
_computing_molecular_graphics 'Olex2 (Dolomanov et al., 2009)'
_computing_publication_material 'Olex2 (Dolomanov et al., 2009)'
_computing_structure_refinement 'ShelXL (Sheldrick, 2015)'
_computing_structure_solution 'ShelXT (Sheldrick, 2015)'
_diffrn_ambient_temperature 173
_diffrn_measured_fraction_theta_full 0.991
_diffrn_measured_fraction_theta_max 0.991
_diffrn_measurement_device_type 'Bruker APEX-II CCD'
_diffrn_measurement_method '\f and \w scans'
_diffrn_radiation_type CuK\a
_diffrn_radiation_wavelength 1.54178
_diffrn_reflns_av_R_equivalents 0.0329
_diffrn_reflns_av_unetI/netI 0.0260
_diffrn_reflns_Laue_measured_fraction_full 0.991
_diffrn_reflns_Laue_measured_fraction_max 0.991
_diffrn_reflns_limit_h_max 11
_diffrn_reflns_limit_h_min -11
_diffrn_reflns_limit_k_max 18
_diffrn_reflns_limit_k_min -19
_diffrn_reflns_limit_l_max 11
_diffrn_reflns_limit_l_min -12
_diffrn_reflns_number 21792
_diffrn_reflns_point_group_measured_fraction_full 0.934
_diffrn_reflns_point_group_measured_fraction_max 0.934
_diffrn_reflns_theta_full 65.066
_diffrn_reflns_theta_max 65.066
_diffrn_reflns_theta_min 4.719
_diffrn_standards_number 0
_exptl_absorpt_coefficient_mu 0.803
_exptl_absorpt_correction_T_max 0.7534
_exptl_absorpt_correction_T_min 0.6672
_exptl_absorpt_correction_type multi-scan
_exptl_absorpt_process_details
'SADABS-2014/5 (Bruker,2014/5) was used for absorption correction. wR2(int) was 0.1260 before and 0.0481 after correction. The Ratio of minimum to maximum transmission is 0.8856. The \l/2 correction factor is 0.00150.'
_exptl_crystal_colour colourless
_exptl_crystal_colour_primary colourless
_exptl_crystal_density_diffrn 1.290
_exptl_crystal_description block
_exptl_crystal_F_000 652
_exptl_crystal_size_max 0.35
_exptl_crystal_size_mid 0.25
_exptl_crystal_size_min 0.18
_refine_diff_density_max 0.171
_refine_diff_density_min -0.173
_refine_diff_density_rms 0.032
_refine_ls_abs_structure_details
;
 Flack x determined using 2137 quotients [(I+)-(I-)]/[(I+)+(I-)]
 (Parsons, Flack and Wagner, Acta Cryst. B69 (2013) 249-259).
;
_refine_ls_abs_structure_Flack 0.02(6)
_refine_ls_extinction_method none
_refine_ls_goodness_of_fit_ref 1.055
_refine_ls_hydrogen_treatment constr
_refine_ls_matrix_type full
_refine_ls_number_parameters 405
_refine_ls_number_reflns 5033
_refine_ls_number_restraints 1
_refine_ls_restrained_S_all 1.055
_refine_ls_R_factor_all 0.0295
_refine_ls_R_factor_gt 0.0289
_refine_ls_shift/su_max 0.000
_refine_ls_shift/su_mean 0.000
_refine_ls_structure_factor_coef Fsqd
_refine_ls_weighting_details 'w=1/[\s^2^(Fo^2^)+(0.0410P)^2^+0.1770P] where P=(Fo^2^+2Fc^2^)/3'
_refine_ls_weighting_scheme calc
_refine_ls_wR_factor_gt 0.0720
_refine_ls_wR_factor_ref 0.0725
_reflns_Friedel_coverage 0.819
_reflns_Friedel_fraction_full 0.874
_reflns_Friedel_fraction_max 0.874
_reflns_number_gt 4922
_reflns_number_total 5033
_reflns_threshold_expression 'I > 2\s(I)'
_cod_data_source_file np8b00507_si_003.cif
_cod_data_source_block cu_20171013-c10bc-3_0m_a
_cod_database_code 1552629
_shelx_shelxl_version_number 2014/7
_shelx_space_group_comment
;
The symmetry employed for this shelxl refinement is uniquely defined
by the following loop, which should always be used as a source of
symmetry information in preference to the above space-group names.
They are only intended as comments.
;
_shelx_estimated_absorpt_t_max 0.869
_shelx_estimated_absorpt_t_min 0.766
_olex2_refinement_description
;
1. Fixed Uiso
 At 1.2 times of:
  All C(H) groups, All C(H,H) groups
 At 1.5 times of:
  All C(H,H,H) groups, All O(H) groups
2.a Ternary CH refined with riding coordinates:
 C22(H22), C31(H31), C19(H19), C8(H8), C14(H14), C12(H12), C9(H9)
2.b Secondary CH2 refined with riding coordinates:
 C10(H10A,H10B)
2.c Aromatic/amide H refined with riding coordinates:
 C30(H30), C29(H29), C1(H1), C5(H5), C2(H2), C3(H3A), C4(H4)
2.d X=CH2 refined with riding coordinates:
 C18(H18A,H18B)
2.e Idealised Me refined as rotating group:
 C32(H32A,H32B,H32C), C27(H27A,H27B,H27C), C21(H21A,H21B,H21C), C25(H25A,H25B,
 H25C), C28(H28A,H28B,H28C), C16(H16A,H16B,H16C), C13(H13A,H13B,H13C)
2.f Idealised tetrahedral OH refined as rotating group:
 O3(H3)
;
_olex2_submission_special_instructions 'No special instructions were received'

loop_
_space_group_symop_operation_xyz
'x, y, z'
'-x, y+1/2, -z'

loop_
_atom_site_label
_atom_site_type_symbol
_atom_site_fract_x
_atom_site_fract_y
_atom_site_fract_z
_atom_site_U_iso_or_equiv
_atom_site_adp_type
_atom_site_occupancy
_atom_site_site_symmetry_order
_atom_site_calc_flag
_atom_site_refinement_flags_posn
O8 O 0.67786(15) 0.33203(9) 0.23014(15) 0.0286(3) Uani 1 1 d .
O5 O 0.74381(16) 0.47182(9) 0.39755(16) 0.0335(4) Uani 1 1 d .
O2 O 0.60872(17) 0.59097(9) 0.51289(16) 0.0339(4) Uani 1 1 d .
O10 O 0.61496(16) 0.32900(10) -0.05432(15) 0.0333(3) Uani 1 1 d .
O3 O 0.41366(18) 0.63292(9) 0.20735(18) 0.0379(4) Uani 1 1 d .
H3 H 0.3907 0.6356 0.1194 0.057 Uiso 1 1 calc GR
O4 O 0.21878(18) 0.56144(11) -0.01449(17) 0.0410(4) Uani 1 1 d .
O9 O 0.4798(2) 0.20168(10) -0.0039(2) 0.0446(4) Uani 1 1 d .
O11 O 0.4623(2) 0.35527(16) -0.2816(2) 0.0657(6) Uani 1 1 d .
O1 O 0.7789(2) 0.53968(12) 0.7166(2) 0.0644(6) Uani 1 1 d .
O6 O 0.9011(2) 0.55336(16) 0.3583(3) 0.0739(7) Uani 1 1 d .
O7 O 0.5487(2) 0.29802(16) 0.3560(2) 0.0706(7) Uani 1 1 d .
C20 C 0.6619(3) 0.29600(15) 0.3393(2) 0.0359(5) Uani 1 1 d .
C30 C 0.1609(2) 0.39802(13) -0.0040(2) 0.0313(5) Uani 1 1 d .
H30 H 0.1280 0.4127 -0.1012 0.038 Uiso 1 1 calc R
C33 C 0.2384(2) 0.52927(13) 0.0962(2) 0.0297(5) Uani 1 1 d .
C22 C 0.4918(2) 0.34042(13) -0.0162(2) 0.0277(4) Uani 1 1 d .
H22 H 0.4190 0.3775 -0.0860 0.033 Uiso 1 1 calc R
C29 C 0.2163(2) 0.32664(13) 0.0335(2) 0.0294(5) Uani 1 1 d .
H29 H 0.2422 0.3119 0.1297 0.035 Uiso 1 1 calc R
C7 C 0.7331(3) 0.59408(15) 0.6350(2) 0.0380(5) Uani 1 1 d .
C17 C 0.5899(2) 0.46264(13) 0.1403(2) 0.0275(4) Uani 1 1 d .
C24 C 0.5833(3) 0.33671(16) -0.1945(2) 0.0390(5) Uani 1 1 d .
C31 C 0.1467(2) 0.45752(13) 0.0976(2) 0.0291(5) Uani 1 1 d .
H31 H 0.1875 0.4350 0.1961 0.035 Uiso 1 1 calc R
C23 C 0.4117(2) 0.26212(13) -0.0234(2) 0.0293(5) Uani 1 1 d .
C19 C 0.5503(2) 0.37684(12) 0.1326(2) 0.0256(4) Uani 1 1 d .
H19 H 0.4692 0.3716 0.1661 0.031 Uiso 1 1 calc R
C6 C 0.8077(3) 0.67138(14) 0.6556(2) 0.0341(5) Uani 1 1 d .
C1 C 0.7414(3) 0.73444(15) 0.5671(3) 0.0368(5) Uani 1 1 d .
H1 H 0.6456 0.7288 0.4897 0.044 Uiso 1 1 calc R
C8 C 0.5240(3) 0.51855(13) 0.4764(2) 0.0328(5) Uani 1 1 d .
H8 H 0.5803 0.4742 0.5392 0.039 Uiso 1 1 calc R
C14 C 0.6163(2) 0.50574(13) 0.2768(2) 0.0281(4) Uani 1 1 d .
H14 H 0.6391 0.5617 0.2661 0.034 Uiso 1 1 calc R
C12 C 0.4844(2) 0.50252(13) 0.3192(2) 0.0270(4) Uani 1 1 d .
H12 H 0.4402 0.4489 0.2966 0.032 Uiso 1 1 calc R
C26 C 0.2431(2) 0.26584(14) -0.0603(2) 0.0327(5) Uani 1 1 d .
C18 C 0.5893(3) 0.50305(15) 0.0307(3) 0.0394(5) Uani 1 1 d .
H18A H 0.5629 0.4781 -0.0588 0.047 Uiso 1 1 calc R
H18B H 0.6151 0.5569 0.0416 0.047 Uiso 1 1 calc R
C15 C 0.8793(3) 0.50330(17) 0.4277(3) 0.0440(6) Uani 1 1 d .
C11 C 0.3557(2) 0.56293(13) 0.2373(2) 0.0293(5) Uani 1 1 d .
C5 C 0.9497(3) 0.67983(17) 0.7683(2) 0.0410(6) Uani 1 1 d .
H5 H 0.9961 0.6366 0.8286 0.049 Uiso 1 1 calc R
C32 C -0.0175(2) 0.48181(15) 0.0522(3) 0.0383(5) Uani 1 1 d .
H32A H -0.0570 0.5048 -0.0435 0.057 Uiso 1 1 calc GR
H32B H -0.0232 0.5204 0.1199 0.057 Uiso 1 1 calc GR
H32C H -0.0771 0.4357 0.0514 0.057 Uiso 1 1 calc GR
C10 C 0.2887(3) 0.58143(14) 0.3457(3) 0.0358(5) Uani 1 1 d .
H10A H 0.3007 0.6377 0.3706 0.043 Uiso 1 1 calc R
H10B H 0.1805 0.5687 0.3036 0.043 Uiso 1 1 calc R
C2 C 0.8151(3) 0.80575(15) 0.5919(3) 0.0424(6) Uani 1 1 d .
H2 H 0.7695 0.8491 0.5317 0.051 Uiso 1 1 calc R
C9 C 0.3728(3) 0.53169(15) 0.4796(3) 0.0367(5) Uani 1 1 d .
H9 H 0.3210 0.4800 0.4654 0.044 Uiso 1 1 calc R
C3 C 0.9548(3) 0.81388(17) 0.7039(3) 0.0457(6) Uani 1 1 d .
H3A H 1.0047 0.8629 0.7205 0.055 Uiso 1 1 calc R
C27 C 0.1891(3) 0.18585(16) -0.0343(3) 0.0475(6) Uani 1 1 d .
H27A H 0.2498 0.1695 0.0644 0.071 Uiso 1 1 calc GR
H27B H 0.1992 0.1474 -0.0999 0.071 Uiso 1 1 calc GR
H27C H 0.0838 0.1895 -0.0506 0.071 Uiso 1 1 calc GR
C21 C 0.8023(3) 0.25631(18) 0.4368(3) 0.0489(7) Uani 1 1 d .
H21A H 0.8267 0.2147 0.3849 0.073 Uiso 1 1 calc GR
H21B H 0.7884 0.2337 0.5174 0.073 Uiso 1 1 calc GR
H21C H 0.8842 0.2944 0.4723 0.073 Uiso 1 1 calc GR
C25 C 0.7172(3) 0.32148(19) -0.2234(3) 0.0528(7) Uani 1 1 d .
H25A H 0.7661 0.3712 -0.2249 0.079 Uiso 1 1 calc GR
H25B H 0.6858 0.2954 -0.3160 0.079 Uiso 1 1 calc GR
H25C H 0.7876 0.2878 -0.1483 0.079 Uiso 1 1 calc GR
C28 C 0.1627(3) 0.28545(17) -0.2204(3) 0.0430(6) Uani 1 1 d .
H28A H 0.0546 0.2891 -0.2485 0.064 Uiso 1 1 calc GR
H28B H 0.1827 0.2442 -0.2759 0.064 Uiso 1 1 calc GR
H28C H 0.1996 0.3356 -0.2386 0.064 Uiso 1 1 calc GR
C4 C 1.0225(3) 0.75120(19) 0.7919(3) 0.0480(7) Uani 1 1 d .
H4 H 1.1188 0.7571 0.8685 0.058 Uiso 1 1 calc R
C16 C 0.9954(3) 0.4677(2) 0.5609(3) 0.0594(8) Uani 1 1 d .
H16A H 1.0361 0.5080 0.6348 0.089 Uiso 1 1 calc GR
H16B H 1.0764 0.4458 0.5407 0.089 Uiso 1 1 calc GR
H16C H 0.9497 0.4260 0.5943 0.089 Uiso 1 1 calc GR
C13 C 0.3798(4) 0.5674(2) 0.6179(3) 0.0557(7) Uani 1 1 d .
H13A H 0.4343 0.5321 0.6977 0.084 Uiso 1 1 calc GR
H13B H 0.2779 0.5753 0.6097 0.084 Uiso 1 1 calc GR
H13C H 0.4317 0.6179 0.6349 0.084 Uiso 1 1 calc GR

loop_
_atom_site_aniso_label
_atom_site_aniso_U_11
_atom_site_aniso_U_22
_atom_site_aniso_U_33
_atom_site_aniso_U_23
_atom_site_aniso_U_13
_atom_site_aniso_U_12
O8 0.0285(7) 0.0280(8) 0.0285(7) 0.0044(6) 0.0114(6) 0.0032(6)
O5 0.0260(8) 0.0332(9) 0.0321(8) -0.0012(6) 0.0034(6) -0.0005(6)
O2 0.0379(8) 0.0265(8) 0.0270(8) -0.0016(6) 0.0039(6) -0.0017(6)
O10 0.0341(8) 0.0390(9) 0.0304(8) -0.0009(7) 0.0172(6) 0.0008(7)
O3 0.0436(9) 0.0259(9) 0.0390(9) 0.0033(7) 0.0124(7) -0.0027(7)
O4 0.0406(9) 0.0426(10) 0.0325(9) 0.0099(7) 0.0083(7) -0.0010(7)
O9 0.0440(10) 0.0264(10) 0.0655(12) -0.0046(8) 0.0251(9) 0.0039(7)
O11 0.0588(12) 0.1062(19) 0.0296(9) 0.0007(10) 0.0162(9) 0.0067(12)
O1 0.0720(13) 0.0455(12) 0.0403(11) 0.0114(9) -0.0106(9) -0.0077(10)
O6 0.0399(11) 0.097(2) 0.0769(15) 0.0186(14) 0.0172(10) -0.0193(11)
O7 0.0506(11) 0.1016(19) 0.0718(14) 0.0472(13) 0.0377(11) 0.0173(11)
C20 0.0384(12) 0.0368(14) 0.0325(12) 0.0086(10) 0.0149(10) -0.0014(10)
C30 0.0270(11) 0.0348(13) 0.0266(11) -0.0011(9) 0.0061(9) 0.0010(9)
C33 0.0273(10) 0.0280(12) 0.0297(11) 0.0029(9) 0.0081(8) 0.0082(8)
C22 0.0278(10) 0.0293(12) 0.0266(10) 0.0004(9) 0.0120(8) 0.0019(8)
C29 0.0257(10) 0.0306(12) 0.0308(11) -0.0016(9) 0.0109(8) -0.0008(8)
C7 0.0424(13) 0.0388(14) 0.0230(11) -0.0022(10) 0.0042(9) -0.0005(10)
C17 0.0235(10) 0.0254(11) 0.0301(11) 0.0004(9) 0.0079(8) -0.0003(8)
C24 0.0493(14) 0.0377(14) 0.0330(12) -0.0061(11) 0.0202(11) -0.0085(11)
C31 0.0261(10) 0.0296(12) 0.0274(11) 0.0012(9) 0.0071(8) 0.0043(8)
C23 0.0343(11) 0.0285(12) 0.0247(10) -0.0045(9) 0.0122(9) 0.0001(9)
C19 0.0246(10) 0.0248(11) 0.0251(10) 0.0017(8) 0.0082(8) 0.0025(8)
C6 0.0348(12) 0.0377(14) 0.0260(11) -0.0059(9) 0.0093(9) -0.0010(9)
C1 0.0334(12) 0.0355(13) 0.0357(12) -0.0059(10) 0.0091(10) -0.0010(10)
C8 0.0407(12) 0.0238(12) 0.0296(12) 0.0005(9) 0.0107(9) -0.0023(9)
C14 0.0247(10) 0.0240(11) 0.0287(11) 0.0004(9) 0.0044(8) -0.0007(8)
C12 0.0277(10) 0.0213(11) 0.0277(11) -0.0016(8) 0.0075(8) -0.0009(8)
C26 0.0326(12) 0.0300(12) 0.0357(12) -0.0054(9) 0.0147(10) -0.0027(9)
C18 0.0514(14) 0.0301(13) 0.0353(13) 0.0009(10) 0.0170(11) -0.0039(10)
C15 0.0274(12) 0.0521(17) 0.0454(14) -0.0090(12) 0.0086(10) -0.0041(11)
C11 0.0315(11) 0.0221(11) 0.0319(11) -0.0002(9) 0.0109(9) 0.0011(8)
C5 0.0333(12) 0.0539(16) 0.0289(11) -0.0016(11) 0.0065(9) -0.0027(11)
C32 0.0287(12) 0.0389(15) 0.0401(13) 0.0012(10) 0.0076(10) 0.0055(9)
C10 0.0383(12) 0.0319(14) 0.0369(13) -0.0055(10) 0.0155(10) 0.0028(10)
C2 0.0453(14) 0.0345(14) 0.0483(14) -0.0061(11) 0.0208(11) -0.0005(11)
C9 0.0466(13) 0.0310(13) 0.0355(13) -0.0036(9) 0.0202(10) -0.0039(10)
C3 0.0453(14) 0.0468(17) 0.0517(15) -0.0173(12) 0.0270(12) -0.0157(12)
C27 0.0481(15) 0.0323(14) 0.0715(18) -0.0098(13) 0.0345(14) -0.0081(11)
C21 0.0444(14) 0.0529(18) 0.0431(14) 0.0207(12) 0.0124(11) 0.0011(12)
C25 0.0627(17) 0.0588(19) 0.0527(16) -0.0113(13) 0.0398(14) -0.0099(13)
C28 0.0359(13) 0.0518(16) 0.0335(12) -0.0123(11) 0.0073(10) -0.0019(11)
C4 0.0344(13) 0.069(2) 0.0357(13) -0.0123(12) 0.0098(10) -0.0145(12)
C16 0.0304(13) 0.072(2) 0.0555(17) -0.0027(15) -0.0015(12) 0.0016(13)
C13 0.077(2) 0.0550(18) 0.0437(15) 0.0004(13) 0.0340(14) 0.0073(15)

loop_
_atom_type_symbol
_atom_type_description
_atom_type_scat_dispersion_real
_atom_type_scat_dispersion_imag
_atom_type_scat_source
C C 0.0181 0.0091 'International Tables Vol C Tables 4.2.6.8 and 6.1.1.4'
H H 0.0000 0.0000 'International Tables Vol C Tables 4.2.6.8 and 6.1.1.4'
O O 0.0492 0.0322 'International Tables Vol C Tables 4.2.6.8 and 6.1.1.4'

loop_
_geom_angle_atom_site_label_1
_geom_angle_atom_site_label_2
_geom_angle_atom_site_label_3
_geom_angle
C20 O8 C19 116.67(16)
C15 O5 C14 116.56(19)
C7 O2 C8 118.41(17)
C24 O10 C22 116.14(17)
C11 O3 H3 109.5
O8 C20 C21 111.8(2)
O7 C20 O8 123.4(2)
O7 C20 C21 124.8(2)
C29 C30 H30 117.9
C29 C30 C31 124.3(2)
C31 C30 H30 117.9
O4 C33 C31 121.0(2)
O4 C33 C11 118.9(2)
C31 C33 C11 120.09(18)
O10 C22 H22 108.6
O10 C22 C23 110.04(17)
O10 C22 C19 109.15(16)
C23 C22 H22 108.6
C19 C22 H22 108.6
C19 C22 C23 111.78(17)
C30 C29 H29 116.4
C30 C29 C26 127.1(2)
C26 C29 H29 116.4
O2 C7 C6 111.81(19)
O1 C7 O2 123.5(2)
O1 C7 C6 124.7(2)
C19 C17 C14 117.45(18)
C18 C17 C19 123.6(2)
C18 C17 C14 118.7(2)
O10 C24 C25 111.9(2)
O11 C24 O10 122.6(2)
O11 C24 C25 125.5(2)
C30 C31 C33 107.77(18)
C30 C31 H31 109.5
C30 C31 C32 111.34(18)
C33 C31 H31 109.5
C33 C31 C32 109.27(18)
C32 C31 H31 109.5
O9 C23 C22 120.08(19)
O9 C23 C26 123.0(2)
C22 C23 C26 116.94(18)
O8 C19 C22 109.37(16)
O8 C19 C17 110.31(16)
O8 C19 H19 107.1
C22 C19 H19 107.1
C17 C19 C22 115.34(18)
C17 C19 H19 107.1
C1 C6 C7 122.1(2)
C1 C6 C5 119.7(2)
C5 C6 C7 118.2(2)
C6 C1 H1 120.1
C6 C1 C2 119.9(2)
C2 C1 H1 120.1
O2 C8 H8 112.2
O2 C8 C12 106.88(17)
O2 C8 C9 109.22(18)
C12 C8 H8 112.2
C9 C8 H8 112.2
C9 C8 C12 103.74(17)
O5 C14 C17 110.47(17)
O5 C14 H14 108.8
O5 C14 C12 105.42(17)
C17 C14 H14 108.8
C17 C14 C12 114.51(17)
C12 C14 H14 108.8
C8 C12 C14 115.47(17)
C8 C12 H12 107.7
C8 C12 C11 103.88(17)
C14 C12 H12 107.7
C14 C12 C11 114.08(17)
C11 C12 H12 107.7
C29 C26 C23 109.26(17)
C29 C26 C27 109.41(19)
C29 C26 C28 112.8(2)
C27 C26 C23 109.73(19)
C27 C26 C28 108.9(2)
C28 C26 C23 106.63(18)
C17 C18 H18A 120.0
C17 C18 H18B 120.0
H18A C18 H18B 120.0
O5 C15 C16 110.3(2)
O6 C15 O5 124.0(2)
O6 C15 C16 125.6(2)
O3 C11 C33 108.61(18)
O3 C11 C12 111.39(17)
O3 C11 C10 108.60(18)
C33 C11 C12 112.05(18)
C33 C11 C10 112.44(18)
C10 C11 C12 103.67(17)
C6 C5 H5 120.0
C4 C5 C6 119.9(3)
C4 C5 H5 120.0
C31 C32 H32A 109.5
C31 C32 H32B 109.5
C31 C32 H32C 109.5
H32A C32 H32B 109.5
H32A C32 H32C 109.5
H32B C32 H32C 109.5
C11 C10 H10A 110.1
C11 C10 H10B 110.1
H10A C10 H10B 108.5
C9 C10 C11 107.80(18)
C9 C10 H10A 110.1
C9 C10 H10B 110.1
C1 C2 H2 119.9
C3 C2 C1 120.1(3)
C3 C2 H2 119.9
C8 C9 C10 102.84(19)
C8 C9 H9 108.0
C8 C9 C13 114.9(2)
C10 C9 H9 108.0
C13 C9 C10 114.6(2)
C13 C9 H9 108.0
C2 C3 H3A 119.8
C2 C3 C4 120.4(2)
C4 C3 H3A 119.8
C26 C27 H27A 109.5
C26 C27 H27B 109.5
C26 C27 H27C 109.5
H27A C27 H27B 109.5
H27A C27 H27C 109.5
H27B C27 H27C 109.5
C20 C21 H21A 109.5
C20 C21 H21B 109.5
C20 C21 H21C 109.5
H21A C21 H21B 109.5
H21A C21 H21C 109.5
H21B C21 H21C 109.5
C24 C25 H25A 109.5
C24 C25 H25B 109.5
C24 C25 H25C 109.5
H25A C25 H25B 109.5
H25A C25 H25C 109.5
H25B C25 H25C 109.5
C26 C28 H28A 109.5
C26 C28 H28B 109.5
C26 C28 H28C 109.5
H28A C28 H28B 109.5
H28A C28 H28C 109.5
H28B C28 H28C 109.5
C5 C4 H4 120.1
C3 C4 C5 119.9(2)
C3 C4 H4 120.1
C15 C16 H16A 109.5
C15 C16 H16B 109.5
C15 C16 H16C 109.5
H16A C16 H16B 109.5
H16A C16 H16C 109.5
H16B C16 H16C 109.5
C9 C13 H13A 109.5
C9 C13 H13B 109.5
C9 C13 H13C 109.5
H13A C13 H13B 109.5
H13A C13 H13C 109.5
H13B C13 H13C 109.5

loop_
_geom_bond_atom_site_label_1
_geom_bond_atom_site_label_2
_geom_bond_distance
O8 C20 1.352(3)
O8 C19 1.453(2)
O5 C14 1.465(2)
O5 C15 1.348(3)
O2 C7 1.338(3)
O2 C8 1.451(3)
O10 C22 1.438(2)
O10 C24 1.354(3)
O3 H3 0.8400
O3 C11 1.415(3)
O4 C33 1.209(3)
O9 C23 1.202(3)
O11 C24 1.193(3)
O1 C7 1.208(3)
O6 C15 1.193(4)
O7 C20 1.199(3)
C20 C21 1.486(3)
C30 H30 0.9500
C30 C29 1.326(3)
C30 C31 1.511(3)
C33 C31 1.527(3)
C33 C11 1.540(3)
C22 H22 1.0000
C22 C23 1.539(3)
C22 C19 1.528(3)
C29 H29 0.9500
C29 C26 1.519(3)
C7 C6 1.483(3)
C17 C19 1.511(3)
C17 C14 1.513(3)
C17 C18 1.325(3)
C24 C25 1.493(4)
C31 H31 1.0000
C31 C32 1.539(3)
C23 C26 1.541(3)
C19 H19 1.0000
C6 C1 1.386(3)
C6 C5 1.399(3)
C1 H1 0.9500
C1 C2 1.386(4)
C8 H8 1.0000
C8 C12 1.527(3)
C8 C9 1.521(3)
C14 H14 1.0000
C14 C12 1.538(3)
C12 H12 1.0000
C12 C11 1.576(3)
C26 C27 1.532(4)
C26 C28 1.540(3)
C18 H18A 0.9500
C18 H18B 0.9500
C15 C16 1.498(4)
C11 C10 1.554(3)
C5 H5 0.9500
C5 C4 1.384(4)
C32 H32A 0.9800
C32 H32B 0.9800
C32 H32C 0.9800
C10 H10A 0.9900
C10 H10B 0.9900
C10 C9 1.535(3)
C2 H2 0.9500
C2 C3 1.381(4)
C9 H9 1.0000
C9 C13 1.529(4)
C3 H3A 0.9500
C3 C4 1.381(4)
C27 H27A 0.9800
C27 H27B 0.9800
C27 H27C 0.9800
C21 H21A 0.9800
C21 H21B 0.9800
C21 H21C 0.9800
C25 H25A 0.9800
C25 H25B 0.9800
C25 H25C 0.9800
C28 H28A 0.9800
C28 H28B 0.9800
C28 H28C 0.9800
C4 H4 0.9500
C16 H16A 0.9800
C16 H16B 0.9800
C16 H16C 0.9800
C13 H13A 0.9800
C13 H13B 0.9800
C13 H13C 0.9800
